data_7220593
loop_
_publ_author_name
'Tian, Aixiang'
'Hou, Xue'
'Ying, Jun'
'Liu, Guocheng'
'Yang, Yang'
'Ning, Yali'
'Li, Tianjiao'
'Wang, Xiuli'

_publ_section_title
;
 A series of polyoxometalate-based compounds including infinite Ag belts
 and circles constructed by two tolyl-1H-tetrazole isomers
;
_journal_name_full 'RSC Adv.'
_journal_paper_doi 10.1039/C5RA07107K
_journal_year 2015
_chemical_formula_sum 'C64 H56 Ag10 N32 O41 P W12'
_chemical_formula_weight 5245.28
_chemical_name_systematic
; 
 ? 
;
_space_group_IT_number 14
_symmetry_cell_setting monoclinic
_symmetry_space_group_name_Hall '-P 2ybc'
_symmetry_space_group_name_H-M 'P 1 21/c 1'
_atom_sites_solution_hydrogens geom
_atom_sites_solution_primary direct
_atom_sites_solution_secondary difmap
_audit_creation_method SHELXL-97
_audit_update_record
;
2015-01-28 deposited with the CCDC.
2015-05-22 downloaded from the CCDC.
;
_cell_angle_alpha 90.00
_cell_angle_beta 96.019(2)
_cell_angle_gamma 90.00
_cell_formula_units_Z 4
_cell_length_a 24.980(3)
_cell_length_b 19.327(3)
_cell_length_c 21.407(3)
_cell_measurement_temperature 293(2)
_cell_volume 10278(2)
_computing_cell_refinement 'SMART (Bruker, 2001)'
_computing_data_collection 'SMART (Bruker, 2001)'
_computing_data_reduction 'SAINT+ (Bruker, 1999)'
_computing_molecular_graphics 'PLATON (Spek, 2003)'
_computing_publication_material 'SHELXTL (1998)'
_computing_structure_refinement 'SHELXL-97 (Sheldrick, 1997)'
_computing_structure_solution 'SHELXS-97 (Sheldrick, 1990)'
_diffrn_ambient_temperature 293(2)
_diffrn_measured_fraction_theta_full 0.998
_diffrn_measured_fraction_theta_max 0.998
_diffrn_radiation_monochromator graphite
_diffrn_radiation_source 'fine-focus sealed tube'
_diffrn_radiation_type MoK\a
_diffrn_radiation_wavelength 0.71073
_diffrn_reflns_av_R_equivalents 0.0631
_diffrn_reflns_av_sigmaI/netI 0.0780
_diffrn_reflns_limit_h_max 28
_diffrn_reflns_limit_h_min -32
_diffrn_reflns_limit_k_max 25
_diffrn_reflns_limit_k_min -20
_diffrn_reflns_limit_l_max 20
_diffrn_reflns_limit_l_min -28
_diffrn_reflns_number 72948
_diffrn_reflns_theta_full 27.93
_diffrn_reflns_theta_max 27.93
_diffrn_reflns_theta_min 1.59
_exptl_absorpt_coefficient_mu 15.331
_exptl_absorpt_correction_T_max 0.054
_exptl_absorpt_correction_T_min 0.048
_exptl_absorpt_correction_type multi-scan
_exptl_absorpt_process_details 'SADABS, Sheldrick, 1996'
_exptl_crystal_colour yellow
_exptl_crystal_density_diffrn 3.390
_exptl_crystal_density_method 'not measured'
_exptl_crystal_description block
_exptl_crystal_F_000 9460
_exptl_crystal_size_max 0.22
_exptl_crystal_size_mid 0.21
_exptl_crystal_size_min 0.19
_refine_diff_density_max 5.068
_refine_diff_density_min -2.045
_refine_diff_density_rms 0.292
_refine_ls_extinction_method none
_refine_ls_goodness_of_fit_ref 1.017
_refine_ls_hydrogen_treatment mixed
_refine_ls_matrix_type full
_refine_ls_number_parameters 1413
_refine_ls_number_reflns 24598
_refine_ls_number_restraints 1
_refine_ls_restrained_S_all 1.017
_refine_ls_R_factor_all 0.0899
_refine_ls_R_factor_gt 0.0428
_refine_ls_shift/su_max 0.010
_refine_ls_shift/su_mean 0.000
_refine_ls_structure_factor_coef Fsqd
_refine_ls_weighting_details 'calc w=1/[\s^2^(Fo^2^)+(0.0473P)^2^+0.0000P] where P=(Fo^2^+2Fc^2^)/3'
_refine_ls_weighting_scheme calc
_refine_ls_wR_factor_gt 0.0936
_refine_ls_wR_factor_ref 0.1084
_reflns_number_gt 15683
_reflns_number_total 24598
_reflns_threshold_expression >2sigma(I)
_cod_data_source_file c5ra07107k2.cif
_cod_data_source_block compound3
_cod_original_sg_symbol_H-M P21/c
_cod_database_code 7220593

loop_
_symmetry_equiv_pos_as_xyz
'x, y, z'
'-x, y+1/2, -z+1/2'
'-x, -y, -z'
'x, -y-1/2, z-1/2'

loop_
_atom_site_label
_atom_site_type_symbol
_atom_site_fract_x
_atom_site_fract_y
_atom_site_fract_z
_atom_site_U_iso_or_equiv
_atom_site_adp_type
_atom_site_occupancy
_atom_site_symmetry_multiplicity
_atom_site_calc_flag
_atom_site_refinement_flags
P1 P -0.74001(9) 0.47869(13) -1.25010(11) 0.0101(5) Uani 1 1 d .
W1 W -0.829205(19) 0.44359(3) -1.13470(2) 0.02897(12) Uani 1 1 d .
W2 W -0.623749(18) 0.37393(3) -1.25807(2) 0.02624(11) Uani 1 1 d .
W3 W -0.763959(18) 0.62260(3) -1.35379(2) 0.02540(11) Uani 1 1 d .
W4 W -0.749686(18) 0.58727(3) -1.11749(2) 0.02595(11) Uani 1 1 d .
W5 W -0.821923(18) 0.32804(3) -1.27117(2) 0.02469(11) Uani 1 1 d .
W6 W -0.738466(18) 0.36770(3) -1.38223(2) 0.02410(11) Uani 1 1 d .
W7 W -0.708007(19) 0.33725(3) -1.14638(2) 0.02832(12) Uani 1 1 d .
W8 W -0.659418(17) 0.63041(2) -1.23747(2) 0.02382(10) Uani 1 1 d .
W9 W -0.652211(18) 0.52293(3) -1.36366(2) 0.02515(11) Uani 1 1 d .
W10 W -0.628641(17) 0.48134(2) -1.13225(2) 0.02310(10) Uani 1 1 d .
W11 W -0.849919(17) 0.46700(3) -1.36881(2) 0.02255(10) Uani 1 1 d .
W12 W -0.854782(18) 0.58264(3) -1.23253(2) 0.02659(11) Uani 1 1 d .
O1 O -0.7764(3) 0.5096(4) -1.2046(3) 0.0218(16) Uani 1 1 d .
O1W O 0.0359(3) 0.4105(6) -0.2619(4) 0.053(3) Uani 1 1 d .
O2 O -0.7148(3) 0.5367(4) -1.2843(3) 0.0205(16) Uani 1 1 d .
O3 O -0.6953(3) 0.4363(4) -1.2139(3) 0.0201(16) Uani 1 1 d .
O4 O -0.7726(3) 0.4319(4) -1.2971(3) 0.0173(15) Uani 1 1 d .
O5 O -0.6088(3) 0.5278(5) -1.4190(3) 0.040(2) Uani 1 1 d .
O6 O -0.7058(4) 0.2681(5) -1.0988(4) 0.045(2) Uani 1 1 d .
O7 O -0.7389(3) 0.6406(5) -1.0548(4) 0.038(2) Uani 1 1 d .
O8 O -0.6213(3) 0.7000(4) -1.2169(4) 0.035(2) Uani 1 1 d .
O9 O -0.5703(3) 0.3280(5) -1.2775(4) 0.038(2) Uani 1 1 d .
O10 O -0.8104(3) 0.6252(4) -1.2875(3) 0.0259(17) Uani 1 1 d .
O11 O -0.6799(3) 0.3479(4) -1.3199(3) 0.0265(18) Uani 1 1 d .
O12 O -0.6258(3) 0.5957(4) -1.3086(3) 0.0248(17) Uani 1 1 d .
O13 O -0.7819(3) 0.3064(4) -1.3394(3) 0.0270(18) Uani 1 1 d .
O14 O -0.7066(3) 0.5875(4) -1.3964(3) 0.0277(18) Uani 1 1 d .
O15 O -0.7598(3) 0.3111(4) -1.2141(3) 0.0277(18) Uani 1 1 d .
O16 O -0.6567(3) 0.3978(4) -1.1018(3) 0.0262(18) Uani 1 1 d .
O17 O -0.8041(3) 0.4127(4) -1.4143(3) 0.0268(18) Uani 1 1 d .
O18 O -0.7641(3) 0.3919(4) -1.1186(3) 0.0283(18) Uani 1 1 d .
O19 O -0.7110(3) 0.6704(4) -1.2997(4) 0.0300(19) Uani 1 1 d .
O20 O -0.8436(3) 0.3858(4) -1.2056(3) 0.0267(18) Uani 1 1 d .
O21 O -0.8750(3) 0.5137(5) -1.1753(3) 0.0306(19) Uani 1 1 d .
O22 O -0.8144(3) 0.6240(4) -1.1618(3) 0.0288(19) Uani 1 1 d .
O23 O -0.9098(3) 0.6338(5) -1.2407(4) 0.040(2) Uani 1 1 d .
O24 O -0.6522(3) 0.3138(4) -1.1991(4) 0.0316(19) Uani 1 1 d .
O25 O -0.5917(3) 0.4264(4) -1.1884(3) 0.0261(18) Uani 1 1 d .
O26 O -0.8685(3) 0.3828(4) -1.3288(3) 0.0224(17) Uani 1 1 d .
O27 O -0.8697(3) 0.5166(4) -1.2981(3) 0.0282(18) Uani 1 1 d .
O28 O -0.8067(3) 0.5455(4) -1.3826(3) 0.0222(16) Uani 1 1 d .
O29 O -0.7937(3) 0.5176(4) -1.0866(3) 0.0314(19) Uani 1 1 d .
O30 O -0.6263(3) 0.5586(4) -1.1886(3) 0.0217(16) Uani 1 1 d .
O31 O -0.6996(3) 0.4510(4) -1.3935(3) 0.0247(17) Uani 1 1 d .
O32 O -0.6212(3) 0.4566(4) -1.3073(3) 0.0246(17) Uani 1 1 d .
O33 O -0.6891(3) 0.5283(4) -1.1047(3) 0.0255(17) Uani 1 1 d .
O34 O -0.7249(3) 0.3191(5) -1.4436(3) 0.038(2) Uani 1 1 d .
O35 O -0.7103(3) 0.6313(4) -1.1790(3) 0.0270(18) Uani 1 1 d .
O36 O -0.8689(3) 0.4097(5) -1.0842(4) 0.039(2) Uani 1 1 d .
O37 O -0.9040(3) 0.4792(4) -1.4214(3) 0.032(2) Uani 1 1 d .
O38 O -0.7891(3) 0.6871(4) -1.4030(4) 0.041(2) Uani 1 1 d .
O39 O -0.5794(3) 0.4992(4) -1.0750(3) 0.0300(19) Uani 1 1 d .
O40 O -0.8601(3) 0.2564(5) -1.2656(4) 0.042(2) Uani 1 1 d .
Ag1 Ag -0.01057(4) 0.20635(5) -0.72355(4) 0.0388(2) Uani 1 1 d .
Ag2 Ag 0.05897(5) 0.51842(6) -0.76549(5) 0.0474(3) Uani 1 1 d .
Ag3 Ag -0.26666(4) 0.32836(7) -1.07470(5) 0.0514(3) Uani 1 1 d .
Ag4 Ag -0.40656(4) 0.21858(6) -1.12524(5) 0.0474(3) Uani 1 1 d .
Ag5A Ag 0.02115(8) 0.56395(9) -1.06042(7) 0.0281(4) Uani 0.50 1 d P
Ag5C Ag -0.02958(16) 0.5872(2) -1.06353(14) 0.0330(9) Uani 0.25 1 d P
Ag6 Ag -0.46281(4) 0.28686(5) -1.28454(4) 0.0288(2) Uani 1 1 d .
Ag7 Ag -0.44675(4) 0.48102(5) -1.26947(4) 0.0389(2) Uani 1 1 d .
Ag8 Ag -0.50875(5) 0.56715(5) -1.43398(4) 0.0432(3) Uani 1 1 d .
Ag9 Ag 0.19452(6) 0.71268(7) -0.55199(7) 0.0871(5) Uani 1 1 d .
Ag10 Ag -0.07831(4) 0.29205(6) -0.87751(6) 0.0574(3) Uani 1 1 d .
C1 C -0.4860(4) 0.6336(6) -1.2362(4) 0.018(2) Uani 1 1 d .
C2 C -0.4672(4) 0.6259(6) -1.1704(5) 0.024(3) Uani 1 1 d .
C3 C -0.4413(4) 0.6803(6) -1.1379(5) 0.027(3) Uani 1 1 d .
H3A H -0.4373 0.7219 -1.1588 0.032 Uiso 1 1 calc R
C4 C -0.4214(4) 0.6747(7) -1.0756(5) 0.032(3) Uani 1 1 d .
C5 C -0.4289(5) 0.6133(8) -1.0456(5) 0.037(3) Uani 1 1 d .
H5A H -0.4146 0.6082 -1.0040 0.044 Uiso 1 1 calc R
C6 C -0.4569(5) 0.5590(7) -1.0747(6) 0.041(3) Uani 1 1 d .
H6A H -0.4630 0.5189 -1.0525 0.050 Uiso 1 1 calc R
C7 C -0.4759(5) 0.5649(6) -1.1377(5) 0.031(3) Uani 1 1 d .
H7A H -0.4944 0.5283 -1.1582 0.037 Uiso 1 1 calc R
C8 C -0.3909(5) 0.7341(8) -1.0424(6) 0.049(4) Uani 1 1 d .
H8A H -0.3799 0.7213 -0.9997 0.074 Uiso 1 1 calc R
H8B H -0.4138 0.7740 -1.0431 0.074 Uiso 1 1 calc R
H8C H -0.3598 0.7445 -1.0634 0.074 Uiso 1 1 calc R
C9 C -0.4701(4) 0.3435(6) -1.4330(5) 0.021(2) Uani 1 1 d .
C10 C -0.4609(4) 0.2769(6) -1.4622(5) 0.023(2) Uani 1 1 d .
C11 C -0.4234(5) 0.2319(6) -1.4325(5) 0.032(3) Uani 1 1 d .
H11A H -0.4054 0.2433 -1.3937 0.039 Uiso 1 1 calc R
C12 C -0.4125(6) 0.1683(7) -1.4618(6) 0.044(3) Uani 1 1 d .
H12A H -0.3863 0.1388 -1.4429 0.053 Uiso 1 1 calc R
C13 C -0.4399(5) 0.1505(8) -1.5165(7) 0.048(4) Uani 1 1 d .
H13A H -0.4327 0.1082 -1.5345 0.057 Uiso 1 1 calc R
C14 C -0.4786(5) 0.1932(7) -1.5469(5) 0.035(3) Uani 1 1 d .
C15 C -0.4885(4) 0.2571(7) -1.5195(5) 0.028(3) Uani 1 1 d .
H15A H -0.5139 0.2869 -1.5398 0.033 Uiso 1 1 calc R
C16 C -0.5138(6) 0.1691(8) -1.6050(6) 0.057(5) Uani 1 1 d .
H16A H -0.5016 0.1247 -1.6177 0.086 Uiso 1 1 calc R
H16B H -0.5116 0.2018 -1.6383 0.086 Uiso 1 1 calc R
H16C H -0.5504 0.1656 -1.5956 0.086 Uiso 1 1 calc R
C17 C -0.3587(4) 0.4255(6) -1.1528(5) 0.023(2) Uani 1 1 d .
C18 C -0.3350(4) 0.4904(6) -1.1268(5) 0.030(3) Uani 1 1 d .
C19 C -0.3357(5) 0.5489(7) -1.1653(6) 0.035(3) Uani 1 1 d .
H19A H -0.3525 0.5471 -1.2062 0.042 Uiso 1 1 calc R
C20 C -0.3110(5) 0.6107(8) -1.1421(6) 0.044(4) Uani 1 1 d .
C21 C -0.2882(5) 0.6102(8) -1.0802(8) 0.060(5) Uani 1 1 d .
H21A H -0.2720 0.6504 -1.0635 0.071 Uiso 1 1 calc R
C22 C -0.2884(5) 0.5530(8) -1.0428(7) 0.047(4) Uani 1 1 d .
H22A H -0.2728 0.5551 -1.0014 0.056 Uiso 1 1 calc R
C23 C -0.3113(5) 0.4931(7) -1.0654(6) 0.040(3) Uani 1 1 d .
H23A H -0.3111 0.4541 -1.0399 0.048 Uiso 1 1 calc R
C24 C -0.3128(7) 0.6714(8) -1.1857(8) 0.076(6) Uani 1 1 d .
H24A H -0.2953 0.7102 -1.1643 0.113 Uiso 1 1 calc R
H24B H -0.3496 0.6830 -1.1991 0.113 Uiso 1 1 calc R
H24C H -0.2946 0.6599 -1.2216 0.113 Uiso 1 1 calc R
C25 C -0.1508(5) 0.4037(8) -1.0352(5) 0.035(3) Uani 1 1 d .
C26 C -0.1557(5) 0.4608(9) -1.0798(6) 0.051(4) Uani 1 1 d .
C27 C -0.1403(6) 0.5306(9) -1.0619(6) 0.050(4) Uani 1 1 d .
H27A H -0.1259 0.5388 -1.0207 0.060 Uiso 1 1 calc R
C28 C -0.1458(7) 0.5842(9) -1.1018(7) 0.062(5) Uani 1 1 d .
C29 C -0.1659(7) 0.5695(13) -1.1640(9) 0.091(7) Uani 1 1 d .
H29A H -0.1708 0.6052 -1.1932 0.110 Uiso 1 1 calc R
C30 C -0.1787(8) 0.5008(15) -1.1826(8) 0.108(9) Uani 1 1 d .
H30A H -0.1891 0.4906 -1.2246 0.130 Uiso 1 1 calc R
C31 C -0.1757(7) 0.4503(11) -1.1391(7) 0.073(5) Uani 1 1 d .
H31A H -0.1882 0.4064 -1.1509 0.088 Uiso 1 1 calc R
C32 C -0.1323(9) 0.6575(11) -1.0837(9) 0.104(7) Uani 1 1 d .
H32A H -0.1186 0.6593 -1.0401 0.156 Uiso 1 1 calc R
H32B H -0.1641 0.6855 -1.0904 0.156 Uiso 1 1 calc R
H32C H -0.1056 0.6747 -1.1088 0.156 Uiso 1 1 calc R
C33 C -0.0148(5) 0.3417(7) -1.0746(5) 0.031(3) Uani 1 1 d .
C34 C -0.0277(5) 0.2720(7) -1.0513(6) 0.033(3) Uani 1 1 d .
C35 C -0.0044(5) 0.2498(7) -0.9921(6) 0.036(3) Uani 1 1 d .
H35A H 0.0198 0.2777 -0.9677 0.043 Uiso 1 1 calc R
C36 C -0.0187(6) 0.1844(8) -0.9707(6) 0.046(4) Uani 1 1 d .
C37 C -0.0567(6) 0.1462(8) -1.0078(8) 0.061(5) Uani 1 1 d .
H37A H -0.0670 0.1033 -0.9934 0.074 Uiso 1 1 calc R
C38 C -0.0799(6) 0.1696(9) -1.0656(9) 0.069(5) Uani 1 1 d .
H38A H -0.1049 0.1427 -1.0899 0.083 Uiso 1 1 calc R
C39 C -0.0655(5) 0.2321(8) -1.0861(7) 0.052(4) Uani 1 1 d .
H39A H -0.0814 0.2486 -1.1244 0.062 Uiso 1 1 calc R
C40 C 0.0112(6) 0.1572(8) -0.9088(6) 0.059(4) Uani 1 1 d .
H40A H -0.0023 0.1122 -0.8997 0.089 Uiso 1 1 calc R
H40B H 0.0056 0.1884 -0.8752 0.089 Uiso 1 1 calc R
H40C H 0.0490 0.1541 -0.9131 0.089 Uiso 1 1 calc R
C41 C 0.0329(4) 0.3614(6) -0.7423(4) 0.022(2) Uani 1 1 d .
C42 C 0.0500(5) 0.3695(6) -0.6746(5) 0.031(3) Uani 1 1 d .
C43 C 0.0342(6) 0.4260(8) -0.6421(6) 0.052(4) Uani 1 1 d .
H43A H 0.0111 0.4589 -0.6619 0.062 Uiso 1 1 calc R
C44 C 0.0537(8) 0.4329(10) -0.5787(8) 0.075(6) Uani 1 1 d .
H44A H 0.0439 0.4711 -0.5560 0.090 Uiso 1 1 calc R
C45 C 0.0868(8) 0.3844(10) -0.5502(7) 0.072(6) Uani 1 1 d .
H45A H 0.0987 0.3896 -0.5078 0.086 Uiso 1 1 calc R
C46 C 0.1024(6) 0.3303(9) -0.5803(6) 0.055(4) Uani 1 1 d .
C47 C 0.0822(5) 0.3206(7) -0.6435(5) 0.041(3) Uani 1 1 d .
H47A H 0.0908 0.2805 -0.6643 0.049 Uiso 1 1 calc R
C48 C 0.1393(8) 0.2782(10) -0.5452(8) 0.100(8) Uani 1 1 d .
H48A H 0.1485 0.2938 -0.5029 0.151 Uiso 1 1 calc R
H48B H 0.1715 0.2735 -0.5657 0.151 Uiso 1 1 calc R
H48C H 0.1214 0.2343 -0.5448 0.151 Uiso 1 1 calc R
C49 C 0.1368(4) 0.5929(7) -0.6496(6) 0.031(3) Uani 1 1 d .
C50 C 0.1672(5) 0.5348(7) -0.6197(5) 0.032(3) Uani 1 1 d .
C51 C 0.1911(5) 0.5392(7) -0.5596(5) 0.040(3) Uani 1 1 d .
H51A H 0.1856 0.5781 -0.5356 0.048 Uiso 1 1 calc R
C52 C 0.2228(6) 0.4871(8) -0.5345(6) 0.045(4) Uani 1 1 d .
H52A H 0.2393 0.4906 -0.4936 0.053 Uiso 1 1 calc R
C53 C 0.2305(6) 0.4287(8) -0.5699(7) 0.053(4) Uani 1 1 d .
H53A H 0.2523 0.3932 -0.5524 0.063 Uiso 1 1 calc R
C54 C 0.2069(5) 0.4223(8) -0.6299(6) 0.043(3) Uani 1 1 d .
C55 C 0.1751(5) 0.4744(7) -0.6540(5) 0.032(3) Uani 1 1 d .
H55A H 0.1579 0.4701 -0.6945 0.039 Uiso 1 1 calc R
C56 C 0.2177(7) 0.3620(10) -0.6685(7) 0.075(6) Uani 1 1 d .
H56A H 0.1981 0.3666 -0.7093 0.112 Uiso 1 1 calc R
H56B H 0.2064 0.3207 -0.6488 0.112 Uiso 1 1 calc R
H56C H 0.2555 0.3595 -0.6727 0.112 Uiso 1 1 calc R
C57 C -0.3179(8) 0.1524(10) -0.9572(7) 0.073(6) Uani 1 1 d .
C58 C -0.3027(8) 0.1284(11) -0.8899(7) 0.132(9) Uiso 1 1 d G
C59 C -0.2738(7) 0.1679(8) -0.8438(11) 0.171(12) Uiso 1 1 d G
H59A H -0.2610 0.2114 -0.8537 0.205 Uiso 1 1 calc R
C60 C -0.2639(7) 0.1426(10) -0.7829(9) 0.164(12) Uiso 1 1 d GD
C61 C -0.2829(7) 0.0776(10) -0.7682(6) 0.160(11) Uiso 1 1 d G
H61A H -0.2762 0.0606 -0.7275 0.192 Uiso 1 1 calc R
C62 C -0.3118(6) 0.0380(7) -0.8143(8) 0.082(6) Uiso 1 1 d G
H62A H -0.3245 -0.0054 -0.8045 0.098 Uiso 1 1 calc R
C63 C -0.3217(6) 0.0634(10) -0.8752(7) 0.192(14) Uiso 1 1 d G
H63A H -0.3410 0.0370 -0.9061 0.231 Uiso 1 1 calc R
C64 C -0.2251(9) 0.1930(11) -0.7369(10) 0.135(10) Uani 1 1 d D
H64A H -0.2194 0.1729 -0.6958 0.203 Uiso 1 1 calc R
H64B H -0.2419 0.2375 -0.7344 0.203 Uiso 1 1 calc R
H64C H -0.1911 0.1984 -0.7536 0.203 Uiso 1 1 calc R
N1 N -0.5100(3) 0.6892(4) -1.2618(4) 0.0196(19) Uani 1 1 d .
N2 N -0.5211(3) 0.6752(5) -1.3236(4) 0.022(2) Uani 1 1 d .
N3 N -0.5032(4) 0.6142(5) -1.3350(4) 0.025(2) Uani 1 1 d .
N4 N -0.4812(4) 0.5854(5) -1.2808(4) 0.029(2) Uani 1 1 d .
N5 N -0.4798(4) 0.4032(5) -1.4648(4) 0.028(2) Uani 1 1 d .
N6 N -0.4826(4) 0.4513(5) -1.4190(4) 0.029(2) Uani 1 1 d .
N7 N -0.4743(4) 0.4223(5) -1.3646(4) 0.028(2) Uani 1 1 d .
N8 N -0.4662(3) 0.3535(5) -1.3706(4) 0.021(2) Uani 1 1 d .
N9 N -0.3984(4) 0.4177(5) -1.1992(4) 0.028(2) Uani 1 1 d .
N10 N -0.4060(4) 0.3489(5) -1.2062(4) 0.029(2) Uani 1 1 d .
N11 N -0.3723(4) 0.3153(5) -1.1663(4) 0.029(2) Uani 1 1 d .
N12 N -0.3411(4) 0.3620(5) -1.1319(4) 0.030(2) Uani 1 1 d .
N13 N -0.1805(4) 0.3487(7) -1.0401(5) 0.040(3) Uani 1 1 d .
N14 N -0.1617(4) 0.3083(6) -0.9922(5) 0.037(3) Uani 1 1 d .
N15 N -0.1217(4) 0.3408(6) -0.9600(4) 0.037(3) Uani 1 1 d .
N16 N -0.1131(4) 0.3995(6) -0.9856(5) 0.038(3) Uani 1 1 d .
N17 N 0.0004(4) 0.3962(5) -1.0392(4) 0.032(2) Uani 1 1 d .
N18 N 0.0053(4) 0.4486(5) -1.0815(5) 0.036(3) Uani 1 1 d .
N19 N -0.0047(4) 0.4250(6) -1.1375(4) 0.037(3) Uani 1 1 d .
N20 N -0.0169(4) 0.3566(5) -1.1359(4) 0.034(2) Uani 1 1 d .
N21 N 0.0342(4) 0.4109(6) -0.7836(4) 0.032(2) Uani 1 1 d .
N22 N 0.0149(4) 0.3830(6) -0.8386(4) 0.035(3) Uani 1 1 d .
N23 N 0.0035(4) 0.3181(5) -0.8298(4) 0.028(2) Uani 1 1 d .
N24 N 0.0147(3) 0.3022(5) -0.7676(4) 0.023(2) Uani 1 1 d .
N25 N 0.1428(4) 0.6566(6) -0.6262(5) 0.048(3) Uani 1 1 d .
N26 N 0.1093(4) 0.6971(6) -0.6641(5) 0.048(3) Uani 1 1 d .
N27 N 0.0854(4) 0.6582(6) -0.7092(5) 0.046(3) Uani 1 1 d .
N28 N 0.1020(4) 0.5941(5) -0.7007(4) 0.030(2) Uani 1 1 d .
N29 N -0.3596(5) 0.1485(6) -0.9997(5) 0.045(3) Uani 1 1 d .
N30 N -0.3512(4) 0.1964(5) -1.0414(4) 0.031(2) Uani 1 1 d .
N31 N -0.3065(4) 0.2263(6) -1.0251(5) 0.036(3) Uani 1 1 d .
N32 N -0.2835(5) 0.1992(8) -0.9716(6) 0.064(4) Uani 1 1 d .
Ag5B Ag 0.06928(13) 0.5207(2) -1.05673(15) 0.0276(8) Uiso 0.25 1 d P

loop_
_atom_site_aniso_label
_atom_site_aniso_U_11
_atom_site_aniso_U_22
_atom_site_aniso_U_33
_atom_site_aniso_U_23
_atom_site_aniso_U_13
_atom_site_aniso_U_12
P1 0.0086(11) 0.0102(13) 0.0115(11) -0.0004(9) 0.0009(9) 0.0009(10)
W1 0.0287(2) 0.0356(3) 0.0232(2) -0.0013(2) 0.00572(19) -0.0077(2)
W2 0.0235(2) 0.0220(3) 0.0317(2) -0.0048(2) -0.00377(19) 0.0088(2)
W3 0.0243(2) 0.0195(3) 0.0315(2) 0.0074(2) -0.00092(19) 0.00140(19)
W4 0.0256(2) 0.0252(3) 0.0270(2) -0.0092(2) 0.00258(19) 0.0002(2)
W5 0.0267(2) 0.0200(3) 0.0262(2) 0.00101(19) -0.00310(19) -0.00678(19)
W6 0.0267(2) 0.0210(3) 0.0238(2) -0.00475(19) -0.00076(18) 0.0033(2)
W7 0.0323(3) 0.0201(3) 0.0300(2) 0.0065(2) -0.0088(2) -0.0045(2)
W8 0.0229(2) 0.0164(3) 0.0316(2) 0.00091(19) 0.00000(18) -0.00385(19)
W9 0.0222(2) 0.0252(3) 0.0290(2) 0.0012(2) 0.00679(18) -0.0009(2)
W10 0.0217(2) 0.0198(3) 0.0261(2) -0.00087(19) -0.00564(18) -0.00027(19)
W11 0.0200(2) 0.0229(3) 0.0236(2) 0.00008(18) -0.00306(17) 0.00015(19)
W12 0.0198(2) 0.0289(3) 0.0312(2) -0.0053(2) 0.00286(18) 0.0063(2)
O1 0.017(4) 0.016(4) 0.032(4) 0.001(3) 0.000(3) -0.003(3)
O1W 0.041(5) 0.076(9) 0.043(5) 0.000(5) 0.006(4) 0.001(5)
O2 0.018(4) 0.018(4) 0.025(4) -0.004(3) -0.001(3) 0.002(3)
O3 0.025(4) 0.013(4) 0.021(4) 0.003(3) -0.002(3) 0.003(3)
O4 0.019(4) 0.011(4) 0.021(4) -0.002(3) -0.004(3) -0.002(3)
O5 0.038(5) 0.058(7) 0.028(4) 0.003(4) 0.016(4) -0.009(5)
O6 0.064(6) 0.032(6) 0.034(5) 0.012(4) -0.021(4) -0.012(5)
O7 0.038(5) 0.034(6) 0.042(5) -0.019(4) 0.002(4) 0.003(4)
O8 0.031(4) 0.024(5) 0.048(5) 0.003(4) -0.002(4) -0.007(4)
O9 0.030(4) 0.035(6) 0.049(5) -0.005(4) 0.003(4) 0.007(4)
O10 0.021(4) 0.018(5) 0.039(4) -0.003(3) 0.003(3) 0.007(3)
O11 0.023(4) 0.021(5) 0.033(4) -0.007(3) -0.007(3) 0.006(3)
O12 0.019(4) 0.024(5) 0.033(4) -0.001(3) 0.005(3) -0.001(3)
O13 0.036(4) 0.017(4) 0.025(4) -0.006(3) -0.010(3) -0.002(3)
O14 0.026(4) 0.029(5) 0.029(4) 0.000(3) 0.006(3) -0.008(4)
O15 0.034(4) 0.023(5) 0.023(4) -0.001(3) -0.009(3) -0.002(4)
O16 0.030(4) 0.019(5) 0.027(4) 0.007(3) -0.007(3) -0.007(3)
O17 0.031(4) 0.026(5) 0.023(4) 0.001(3) -0.002(3) -0.004(4)
O18 0.034(4) 0.022(5) 0.028(4) -0.005(3) 0.000(3) -0.008(4)
O19 0.027(4) 0.017(5) 0.045(5) 0.000(4) 0.000(4) -0.004(3)
O20 0.023(4) 0.028(5) 0.028(4) 0.001(3) 0.000(3) -0.003(3)
O21 0.020(4) 0.044(6) 0.029(4) -0.007(4) 0.004(3) 0.002(4)
O22 0.026(4) 0.026(5) 0.034(4) -0.016(4) 0.003(3) 0.006(3)
O23 0.026(4) 0.050(7) 0.045(5) -0.010(4) 0.000(4) 0.013(4)
O24 0.035(4) 0.019(5) 0.038(5) -0.002(4) -0.012(4) 0.004(4)
O25 0.023(4) 0.018(5) 0.036(4) -0.003(3) -0.001(3) 0.001(3)
O26 0.023(4) 0.019(4) 0.025(4) 0.006(3) 0.000(3) -0.004(3)
O27 0.027(4) 0.027(5) 0.030(4) -0.003(3) 0.000(3) -0.002(4)
O28 0.019(4) 0.016(4) 0.031(4) 0.004(3) 0.002(3) -0.003(3)
O29 0.028(4) 0.037(6) 0.030(4) -0.004(4) 0.006(3) -0.005(4)
O30 0.021(4) 0.018(4) 0.027(4) 0.000(3) 0.002(3) 0.000(3)
O31 0.024(4) 0.026(5) 0.025(4) 0.000(3) 0.007(3) 0.004(3)
O32 0.020(4) 0.024(5) 0.030(4) 0.000(3) 0.004(3) 0.010(3)
O33 0.028(4) 0.018(5) 0.030(4) 0.000(3) -0.001(3) 0.005(3)
O34 0.044(5) 0.045(6) 0.024(4) -0.006(4) 0.002(4) 0.007(4)
O35 0.019(4) 0.027(5) 0.034(4) 0.002(4) 0.000(3) 0.006(3)
O36 0.044(5) 0.044(6) 0.030(4) -0.005(4) 0.014(4) -0.014(4)
O37 0.029(4) 0.035(6) 0.032(4) -0.001(4) -0.003(3) -0.001(4)
O38 0.040(5) 0.029(5) 0.049(5) 0.024(4) -0.011(4) 0.006(4)
O39 0.029(4) 0.031(5) 0.028(4) 0.000(4) -0.008(3) 0.000(4)
O40 0.046(5) 0.033(6) 0.043(5) 0.008(4) -0.007(4) -0.014(4)
Ag1 0.0536(6) 0.0266(6) 0.0346(5) 0.0077(4) -0.0027(4) -0.0082(5)
Ag2 0.0642(7) 0.0248(6) 0.0500(6) -0.0046(5) -0.0086(5) -0.0108(5)
Ag3 0.0375(6) 0.0631(9) 0.0487(6) -0.0047(6) -0.0190(5) 0.0102(5)
Ag4 0.0471(6) 0.0309(6) 0.0577(7) 0.0034(5) -0.0248(5) -0.0125(5)
Ag5A 0.0578(12) 0.0154(9) 0.0097(7) -0.0042(6) -0.0019(7) -0.0167(8)
Ag5C 0.055(2) 0.040(2) 0.0043(14) 0.0054(14) 0.0014(14) 0.0121(19)
Ag6 0.0371(5) 0.0211(5) 0.0274(4) 0.0077(4) -0.0006(4) -0.0031(4)
Ag7 0.0574(6) 0.0220(5) 0.0342(5) 0.0007(4) -0.0094(4) 0.0138(5)
Ag8 0.0781(8) 0.0301(6) 0.0210(4) 0.0007(4) 0.0025(5) -0.0023(5)
Ag9 0.0865(10) 0.0424(8) 0.1149(12) -0.0090(8) -0.0719(9) -0.0022(7)
Ag10 0.0521(7) 0.0389(7) 0.0728(8) 0.0084(6) -0.0331(6) -0.0101(5)
C1 0.015(5) 0.018(6) 0.020(5) -0.002(4) 0.002(4) 0.001(4)
C2 0.021(5) 0.023(7) 0.026(6) 0.008(5) -0.009(4) 0.011(5)
C3 0.027(6) 0.025(7) 0.028(6) 0.001(5) 0.006(5) 0.004(5)
C4 0.028(6) 0.037(8) 0.031(7) -0.009(6) 0.006(5) 0.000(6)
C5 0.026(6) 0.058(10) 0.026(6) 0.004(6) 0.000(5) 0.004(6)
C6 0.043(8) 0.041(9) 0.040(7) 0.019(6) 0.001(6) 0.017(7)
C7 0.034(6) 0.028(7) 0.028(6) -0.001(5) -0.006(5) 0.009(5)
C8 0.047(8) 0.059(11) 0.039(8) -0.022(7) -0.008(6) 0.002(7)
C9 0.024(5) 0.020(6) 0.018(5) -0.003(4) -0.005(4) 0.008(5)
C10 0.033(6) 0.011(6) 0.026(6) 0.004(4) 0.004(5) -0.006(5)
C11 0.051(8) 0.009(6) 0.036(7) 0.000(5) 0.000(6) 0.005(5)
C12 0.054(9) 0.029(8) 0.050(8) 0.005(6) 0.006(7) 0.003(7)
C13 0.049(8) 0.026(8) 0.069(10) -0.007(7) 0.011(7) 0.000(7)
C14 0.037(7) 0.042(9) 0.027(6) -0.013(6) 0.016(5) -0.026(6)
C15 0.029(6) 0.035(8) 0.020(6) 0.002(5) 0.001(5) -0.007(5)
C16 0.076(11) 0.061(12) 0.038(8) -0.025(7) 0.020(7) -0.042(9)
C17 0.030(6) 0.017(6) 0.022(5) 0.006(4) 0.001(5) 0.001(5)
C18 0.027(6) 0.021(7) 0.040(7) 0.002(5) -0.001(5) -0.005(5)
C19 0.040(7) 0.023(7) 0.043(7) 0.003(6) 0.008(6) -0.006(6)
C20 0.047(8) 0.037(9) 0.054(9) -0.013(7) 0.028(7) -0.012(7)
C21 0.044(8) 0.037(10) 0.095(13) -0.036(9) -0.008(8) -0.019(7)
C22 0.042(8) 0.037(10) 0.061(9) -0.023(7) 0.000(7) 0.008(7)
C23 0.050(8) 0.025(8) 0.041(7) -0.005(6) -0.015(6) 0.006(6)
C24 0.115(15) 0.013(9) 0.108(14) -0.010(8) 0.055(12) -0.010(9)
C25 0.033(7) 0.047(9) 0.026(6) -0.001(6) 0.008(5) -0.003(6)
C26 0.037(8) 0.079(14) 0.038(8) 0.007(8) 0.012(6) 0.006(8)
C27 0.057(9) 0.059(12) 0.036(8) 0.005(7) 0.015(7) 0.007(8)
C28 0.077(11) 0.053(12) 0.056(10) 0.026(9) 0.011(8) 0.007(9)
C29 0.077(13) 0.13(2) 0.063(12) 0.049(13) -0.004(10) -0.013(13)
C30 0.114(17) 0.17(3) 0.036(10) 0.022(13) -0.004(10) -0.069(18)
C31 0.092(13) 0.090(16) 0.037(9) 0.001(9) 0.005(9) -0.020(11)
C32 0.14(2) 0.064(16) 0.101(16) 0.014(12) -0.005(14) 0.025(14)
C33 0.034(7) 0.022(7) 0.037(7) -0.004(5) 0.003(5) 0.002(5)
C34 0.036(7) 0.027(8) 0.041(7) 0.006(6) 0.018(6) 0.006(6)
C35 0.038(7) 0.035(8) 0.036(7) -0.005(6) 0.010(6) 0.009(6)
C36 0.053(9) 0.041(10) 0.046(8) 0.011(7) 0.015(7) 0.015(7)
C37 0.042(9) 0.035(10) 0.110(14) 0.007(9) 0.024(9) -0.020(7)
C38 0.053(10) 0.041(11) 0.107(14) 0.018(10) -0.020(9) -0.019(8)
C39 0.051(9) 0.048(10) 0.051(9) -0.002(7) -0.015(7) -0.013(8)
C40 0.083(11) 0.050(11) 0.048(9) 0.026(8) 0.020(8) 0.023(9)
C41 0.031(6) 0.023(7) 0.013(5) 0.001(4) -0.001(4) -0.002(5)
C42 0.043(7) 0.023(7) 0.028(6) 0.001(5) 0.013(5) -0.011(6)
C43 0.076(11) 0.053(11) 0.029(7) 0.001(7) 0.015(7) -0.011(8)
C44 0.124(17) 0.052(13) 0.057(11) -0.039(9) 0.049(11) -0.037(11)
C45 0.127(17) 0.068(14) 0.021(7) -0.003(8) 0.005(9) -0.040(12)
C46 0.075(11) 0.052(11) 0.035(8) 0.000(7) -0.001(7) -0.010(9)
C47 0.060(9) 0.034(9) 0.027(7) 0.001(6) 0.001(6) -0.012(7)
C48 0.140(18) 0.086(17) 0.062(11) 0.032(11) -0.051(12) -0.038(14)
C49 0.028(6) 0.025(7) 0.040(7) -0.004(5) -0.002(5) 0.002(5)
C50 0.035(7) 0.033(8) 0.028(6) 0.006(5) -0.004(5) -0.008(6)
C51 0.062(9) 0.031(8) 0.024(6) 0.002(5) -0.008(6) 0.008(7)
C52 0.057(9) 0.045(10) 0.030(7) -0.004(6) -0.003(6) -0.006(7)
C53 0.055(9) 0.047(10) 0.053(9) 0.022(8) -0.006(7) 0.017(8)
C54 0.042(8) 0.037(9) 0.048(8) 0.006(7) -0.003(6) 0.013(7)
C55 0.034(7) 0.034(8) 0.027(6) 0.000(5) -0.001(5) 0.006(6)
C56 0.087(13) 0.075(15) 0.063(11) 0.000(9) 0.008(9) 0.045(11)
C57 0.111(15) 0.069(14) 0.044(9) 0.033(9) 0.034(10) 0.074(12)
C64 0.21(3) 0.08(2) 0.111(18) -0.026(14) -0.005(18) 0.049(19)
N1 0.027(5) 0.007(5) 0.023(5) -0.001(4) -0.004(4) -0.001(4)
N2 0.029(5) 0.016(5) 0.020(4) -0.002(4) -0.006(4) 0.005(4)
N3 0.036(5) 0.019(6) 0.018(5) -0.001(4) 0.002(4) 0.011(4)
N4 0.035(5) 0.024(6) 0.028(5) -0.004(4) 0.002(4) 0.008(5)
N5 0.037(6) 0.021(6) 0.024(5) -0.002(4) 0.001(4) 0.007(4)
N6 0.043(6) 0.024(6) 0.019(5) 0.003(4) -0.005(4) 0.009(5)
N7 0.040(6) 0.023(6) 0.019(5) 0.005(4) -0.004(4) 0.001(5)
N8 0.030(5) 0.023(6) 0.010(4) 0.001(4) 0.005(3) 0.004(4)
N9 0.036(5) 0.014(5) 0.030(5) 0.002(4) -0.011(4) -0.006(4)
N10 0.036(5) 0.019(6) 0.029(5) -0.003(4) -0.009(4) -0.004(4)
N11 0.028(5) 0.016(5) 0.039(6) 0.007(4) -0.011(4) -0.003(4)
N12 0.039(6) 0.020(6) 0.028(5) 0.006(4) -0.013(4) -0.008(4)
N13 0.024(5) 0.061(9) 0.034(6) -0.014(6) -0.006(4) 0.008(5)
N14 0.036(6) 0.031(7) 0.043(6) -0.012(5) -0.008(5) 0.004(5)
N15 0.031(6) 0.046(8) 0.032(6) -0.015(5) -0.006(4) 0.012(5)
N16 0.035(6) 0.044(8) 0.036(6) 0.007(5) 0.002(5) 0.001(5)
N17 0.040(6) 0.022(6) 0.033(5) -0.007(4) 0.008(4) -0.009(5)
N18 0.051(7) 0.023(6) 0.034(6) -0.005(5) 0.003(5) -0.005(5)
N19 0.066(7) 0.023(6) 0.021(5) -0.003(4) 0.008(5) -0.001(5)
N20 0.063(7) 0.016(6) 0.020(5) -0.005(4) -0.002(5) -0.002(5)
N21 0.040(6) 0.033(7) 0.023(5) -0.001(4) -0.001(4) -0.003(5)
N22 0.048(6) 0.027(7) 0.029(5) 0.003(4) -0.004(5) -0.013(5)
N23 0.036(6) 0.021(6) 0.026(5) 0.002(4) 0.000(4) 0.000(4)
N24 0.019(5) 0.027(6) 0.023(5) -0.005(4) 0.001(4) 0.000(4)
N25 0.036(6) 0.026(7) 0.074(8) -0.012(6) -0.027(6) 0.010(5)
N26 0.041(6) 0.031(7) 0.065(8) -0.016(6) -0.025(6) 0.006(5)
N27 0.041(6) 0.023(7) 0.069(8) -0.007(6) -0.018(6) -0.006(5)
N28 0.035(6) 0.016(6) 0.038(6) 0.004(4) -0.005(4) -0.004(4)
N29 0.058(7) 0.033(7) 0.046(7) 0.016(6) 0.012(6) 0.023(6)
N30 0.037(6) 0.021(6) 0.034(6) -0.010(4) -0.004(4) 0.000(5)
N31 0.030(5) 0.030(7) 0.046(6) -0.001(5) -0.007(5) 0.001(5)
N32 0.074(9) 0.072(11) 0.039(7) -0.019(7) -0.028(7) 0.030(8)

loop_
_atom_type_symbol
_atom_type_description
_atom_type_scat_dispersion_real
_atom_type_scat_dispersion_imag
_atom_type_scat_source
C C 0.0033 0.0016 'International Tables Vol C Tables 4.2.6.8 and 6.1.1.4'
H H 0.0000 0.0000 'International Tables Vol C Tables 4.2.6.8 and 6.1.1.4'
N N 0.0061 0.0033 'International Tables Vol C Tables 4.2.6.8 and 6.1.1.4'
O O 0.0106 0.0060 'International Tables Vol C Tables 4.2.6.8 and 6.1.1.4'
P P 0.1023 0.0942 'International Tables Vol C Tables 4.2.6.8 and 6.1.1.4'
Ag Ag -0.8971 1.1015 'International Tables Vol C Tables 4.2.6.8 and 6.1.1.4'
W W -0.8490 6.8722 'International Tables Vol C Tables 4.2.6.8 and 6.1.1.4'

loop_
_geom_angle_atom_site_label_1
_geom_angle_atom_site_label_2
_geom_angle_atom_site_label_3
_geom_angle
_geom_angle_site_symmetry_1
_geom_angle_site_symmetry_3
O2 P1 O4 110.0(4) . .
O2 P1 O1 109.0(4) . .
O4 P1 O1 110.0(4) . .
O2 P1 O3 108.9(4) . .
O4 P1 O3 109.1(4) . .
O1 P1 O3 109.8(4) . .
O36 W1 O20 102.2(4) . .
O36 W1 O18 103.3(4) . .
O20 W1 O18 85.6(3) . .
O36 W1 O21 101.7(4) . .
O20 W1 O21 89.9(3) . .
O18 W1 O21 155.0(3) . .
O36 W1 O29 102.5(4) . .
O20 W1 O29 155.3(3) . .
O18 W1 O29 87.5(3) . .
O21 W1 O29 86.4(3) . .
O36 W1 O1 171.6(4) . .
O20 W1 O1 83.5(3) . .
O18 W1 O1 83.1(3) . .
O21 W1 O1 72.0(3) . .
O29 W1 O1 72.1(3) . .
O9 W2 O11 103.5(4) . .
O9 W2 O24 101.6(4) . .
O11 W2 O24 90.0(3) . .
O9 W2 O25 101.2(3) . .
O11 W2 O25 155.1(3) . .
O24 W2 O25 87.9(3) . .
O9 W2 O32 103.2(4) . .
O11 W2 O32 84.4(3) . .
O24 W2 O32 155.1(3) . .
O25 W2 O32 87.2(3) . .
O9 W2 O3 171.4(3) . .
O11 W2 O3 83.2(3) . .
O24 W2 O3 72.8(3) . .
O25 W2 O3 72.4(3) . .
O32 W2 O3 82.5(3) . .
O38 W3 O28 102.4(4) . .
O38 W3 O19 102.0(4) . .
O28 W3 O19 155.5(3) . .
O38 W3 O14 102.2(4) . .
O28 W3 O14 89.5(3) . .
O19 W3 O14 87.4(3) . .
O38 W3 O10 102.9(4) . .
O28 W3 O10 84.1(3) . .
O19 W3 O10 88.5(3) . .
O14 W3 O10 154.8(3) . .
O38 W3 O2 171.8(3) . .
O28 W3 O2 84.0(3) . .
O19 W3 O2 71.9(3) . .
O14 W3 O2 72.3(3) . .
O10 W3 O2 82.8(3) . .
O7 W4 O33 101.2(3) . .
O7 W4 O29 101.9(4) . .
O33 W4 O29 90.4(3) . .
O7 W4 O35 102.9(4) . .
O33 W4 O35 84.6(3) . .
O29 W4 O35 155.2(3) . .
O7 W4 O22 102.8(4) . .
O33 W4 O22 155.9(3) . .
O29 W4 O22 86.9(3) . .
O35 W4 O22 87.9(3) . .
O7 W4 O1 173.1(3) . .
O33 W4 O1 83.7(3) . .
O29 W4 O1 73.0(3) . .
O35 W4 O1 82.3(3) . .
O22 W4 O1 72.6(3) . .
O40 W5 O15 104.0(4) . .
O40 W5 O13 102.7(4) . .
O15 W5 O13 89.8(3) . .
O40 W5 O20 102.7(4) . .
O15 W5 O20 84.5(3) . .
O13 W5 O20 154.6(3) . .
O40 W5 O26 100.8(3) . .
O15 W5 O26 155.0(3) . .
O13 W5 O26 87.7(3) . .
O20 W5 O26 87.2(3) . .
O40 W5 O4 170.7(3) . .
O15 W5 O4 83.7(3) . .
O13 W5 O4 71.9(3) . .
O20 W5 O4 82.9(3) . .
O26 W5 O4 71.8(3) . .
O34 W6 O13 101.6(4) . .
O34 W6 O31 103.1(4) . .
O13 W6 O31 155.3(3) . .
O34 W6 O11 103.4(3) . .
O13 W6 O11 88.4(3) . .
O31 W6 O11 83.9(3) . .
O34 W6 O17 102.0(3) . .
O13 W6 O17 86.9(3) . .
O31 W6 O17 90.0(3) . .
O11 W6 O17 154.6(3) . .
O34 W6 O4 171.0(3) . .
O13 W6 O4 72.2(3) . .
O31 W6 O4 83.5(3) . .
O11 W6 O4 83.2(3) . .
O17 W6 O4 71.5(3) . .
O6 W7 O18 103.3(4) . .
O6 W7 O15 103.1(4) . .
O18 W7 O15 85.5(3) . .
O6 W7 O16 102.0(3) . .
O18 W7 O16 88.9(3) . .
O15 W7 O16 155.0(3) . .
O6 W7 O24 100.8(4) . .
O18 W7 O24 155.8(3) . .
O15 W7 O24 88.1(3) . .
O16 W7 O24 87.1(3) . .
O6 W7 O3 170.7(3) . .
O18 W7 O3 84.0(3) . .
O15 W7 O3 83.0(3) . .
O16 W7 O3 72.2(3) . .
O24 W7 O3 72.1(3) . .
O8 W8 O35 102.9(4) . .
O8 W8 O30 104.0(3) . .
O35 W8 O30 85.7(3) . .
O8 W8 O19 100.4(4) . .
O35 W8 O19 90.4(3) . .
O30 W8 O19 155.5(3) . .
O8 W8 O12 101.7(4) . .
O35 W8 O12 155.4(3) . .
O30 W8 O12 88.8(3) . .
O19 W8 O12 84.8(3) . .
O8 W8 O2 170.8(3) . .
O35 W8 O2 83.5(3) . .
O30 W8 O2 82.9(3) . .
O19 W8 O2 72.6(3) . .
O12 W8 O2 72.1(3) . .
O5 W9 O32 103.7(4) . .
O5 W9 O31 103.2(4) . .
O32 W9 O31 85.2(3) . .
O5 W9 O12 100.7(4) . .
O32 W9 O12 90.8(3) . .
O31 W9 O12 156.0(3) . .
O5 W9 O14 100.9(4) . .
O32 W9 O14 155.3(3) . .
O31 W9 O14 87.8(3) . .
O12 W9 O14 86.1(3) . .
O5 W9 O2 170.6(4) . .
O32 W9 O2 83.0(3) . .
O31 W9 O2 83.7(3) . .
O12 W9 O2 72.3(3) . .
O14 W9 O2 72.7(3) . .
O39 W10 O16 101.1(3) . .
O39 W10 O33 102.7(3) . .
O16 W10 O33 88.1(3) . .
O39 W10 O25 102.0(3) . .
O16 W10 O25 87.9(3) . .
O33 W10 O25 155.3(3) . .
O39 W10 O30 103.3(3) . .
O16 W10 O30 155.5(3) . .
O33 W10 O30 84.4(3) . .
O25 W10 O30 89.3(3) . .
O39 W10 O3 170.9(3) . .
O16 W10 O3 72.2(3) . .
O33 W10 O3 83.6(3) . .
O25 W10 O3 72.0(3) . .
O30 W10 O3 83.8(3) . .
O37 W11 O17 102.7(3) . .
O37 W11 O28 102.3(3) . .
O17 W11 O28 88.8(3) . .
O37 W11 O27 101.8(3) . .
O17 W11 O27 155.5(3) . .
O28 W11 O27 85.4(3) . .
O37 W11 O26 101.7(3) . .
O17 W11 O26 87.0(3) . .
O28 W11 O26 156.0(3) . .
O27 W11 O26 88.7(3) . .
O37 W11 O4 171.7(3) . .
O17 W11 O4 71.8(3) . .
O28 W11 O4 84.0(3) . .
O27 W11 O4 83.9(3) . .
O26 W11 O4 72.2(3) . .
O23 W12 O10 101.9(4) . .
O23 W12 O27 102.9(4) . .
O10 W12 O27 85.1(3) . .
O23 W12 O22 101.2(4) . .
O10 W12 O22 90.9(3) . .
O27 W12 O22 155.9(3) . .
O23 W12 O21 101.9(4) . .
O10 W12 O21 156.1(3) . .
O27 W12 O21 87.7(3) . .
O22 W12 O21 86.4(3) . .
O23 W12 O1 171.7(3) . .
O10 W12 O1 84.0(3) . .
O27 W12 O1 83.3(3) . .
O22 W12 O1 72.7(3) . .
O21 W12 O1 72.5(3) . .
P1 O1 W4 126.8(4) . .
P1 O1 W12 126.0(4) . .
W4 O1 W12 88.8(2) . .
P1 O1 W1 125.5(4) . .
W4 O1 W1 88.6(2) . .
W12 O1 W1 88.9(2) . .
P1 O2 W8 126.9(4) . .
P1 O2 W9 125.9(4) . .
W8 O2 W9 89.4(2) . .
P1 O2 W3 125.7(4) . .
W8 O2 W3 88.4(2) . .
W9 O2 W3 88.2(2) . .
P1 O3 W2 126.7(4) . .
P1 O3 W7 126.0(4) . .
W2 O3 W7 89.3(2) . .
P1 O3 W10 125.3(4) . .
W2 O3 W10 88.9(2) . .
W7 O3 W10 88.7(2) . .
P1 O4 W6 126.3(4) . .
P1 O4 W11 125.8(4) . .
W6 O4 W11 89.2(2) . .
P1 O4 W5 125.7(4) . .
W6 O4 W5 88.6(2) . .
W11 O4 W5 89.2(2) . .
W12 O10 W3 152.4(4) . .
W2 O11 W6 153.0(5) . .
W9 O12 W8 126.2(4) . .
W5 O13 W6 127.2(4) . .
W3 O14 W9 126.6(4) . .
W5 O15 W7 152.4(5) . .
W10 O16 W7 126.8(4) . .
W11 O17 W6 127.3(4) . .
W7 O18 W1 151.3(4) . .
W3 O19 W8 127.0(4) . .
W1 O20 W5 152.7(4) . .
W1 O21 W12 126.6(4) . .
W12 O22 W4 125.8(4) . .
W2 O24 W7 125.7(4) . .
W10 O25 W2 126.5(4) . .
W11 O26 W5 126.5(4) . .
W12 O27 W11 151.4(4) . .
W3 O28 W11 152.2(4) . .
W4 O29 W1 126.2(4) . .
W8 O30 W10 151.9(4) . .
W9 O31 W6 152.3(4) . .
W9 O32 W2 152.8(4) . .
W4 O33 W10 152.8(4) . .
W8 O35 W4 152.1(5) . .
N24 Ag1 N20 149.1(3) . 4_566
N24 Ag1 N27 107.9(3) . 2_543
N20 Ag1 N27 99.8(4) 4_566 2_543
N21 Ag2 N28 147.8(3) . .
N21 Ag2 N19 98.3(3) . 3_563
N28 Ag2 N19 113.6(3) . 3_563
N12 Ag3 N13 148.7(4) . .
N12 Ag3 N31 96.8(3) . .
N13 Ag3 N31 114.3(4) . .
N2 Ag4 N30 139.1(4) 2_442 .
N2 Ag4 N11 116.6(3) 2_442 .
N30 Ag4 N11 104.3(3) . .
Ag5C Ag5A Ag5B 164.6(3) . .
Ag5C Ag5A N18 99.9(3) . .
Ag5B Ag5A N18 65.1(3) . .
Ag5C Ag5A N17 68.6(3) . 3_563
Ag5B Ag5A N17 113.5(3) . 3_563
N18 Ag5A N17 116.0(3) . 3_563
Ag5C Ag5A N22 64.0(3) . 3_563
Ag5B Ag5A N22 120.5(3) . 3_563
N18 Ag5A N22 101.0(3) . 3_563
N17 Ag5A N22 123.5(4) 3_563 3_563
Ag5C Ag5A N16 138.5(3) . 3_563
Ag5B Ag5A N16 54.8(3) . 3_563
N18 Ag5A N16 118.8(4) . 3_563
N17 Ag5A N16 80.8(3) 3_563 3_563
N22 Ag5A N16 117.5(3) 3_563 3_563
Ag5A Ag5C N22 83.5(3) . 3_563
Ag5A Ag5C N17 78.0(3) . 3_563
N22 Ag5C N17 143.5(4) 3_563 3_563
Ag5A Ag5C Ag5B 8.04(14) . .
N22 Ag5C Ag5B 86.4(3) 3_563 .
N17 Ag5C Ag5B 79.7(3) 3_563 .
N8 Ag6 N1 148.2(3) . 2_442
N8 Ag6 N10 104.8(3) . .
N1 Ag6 N10 107.0(3) 2_442 .
N4 Ag7 N9 140.1(3) . .
N4 Ag7 N7 105.7(3) . .
N9 Ag7 N7 114.2(3) . .
N5 Ag8 N3 141.6(3) 3_462 .
N5 Ag8 N6 112.6(3) 3_462 .
N3 Ag8 N6 105.3(3) . .
N25 Ag9 N32 126.4(5) . 2_553
N25 Ag9 N14 119.1(4) . 2_553
N32 Ag9 N14 113.2(5) 2_553 2_553
N15 Ag10 N26 121.1(4) . 2_543
N15 Ag10 N23 128.4(4) . .
N26 Ag10 N23 110.1(3) 2_543 .
N1 C1 N4 109.8(9) . .
N1 C1 C2 125.2(9) . .
N4 C1 C2 125.0(10) . .
C3 C2 C7 118.6(10) . .
C3 C2 C1 119.8(10) . .
C7 C2 C1 121.5(10) . .
C4 C3 C2 121.9(11) . .
C5 C4 C3 117.9(11) . .
C5 C4 C8 121.5(11) . .
C3 C4 C8 120.6(12) . .
C4 C5 C6 122.5(11) . .
C7 C6 C5 119.0(12) . .
C6 C7 C2 120.0(12) . .
N8 C9 N5 111.7(10) . .
N8 C9 C10 123.6(10) . .
N5 C9 C10 124.5(9) . .
C11 C10 C15 118.7(11) . .
C11 C10 C9 119.2(10) . .
C15 C10 C9 122.2(10) . .
C10 C11 C12 119.6(11) . .
C13 C12 C11 120.3(13) . .
C12 C13 C14 121.9(14) . .
C13 C14 C15 118.4(11) . .
C13 C14 C16 121.3(14) . .
C15 C14 C16 120.0(13) . .
C14 C15 C10 121.1(11) . .
N9 C17 N12 109.4(10) . .
N9 C17 C18 127.8(10) . .
N12 C17 C18 122.8(9) . .
C23 C18 C19 120.5(12) . .
C23 C18 C17 120.3(11) . .
C19 C18 C17 119.2(10) . .
C18 C19 C20 119.9(12) . .
C21 C20 C19 116.9(13) . .
C21 C20 C24 125.6(14) . .
C19 C20 C24 117.5(13) . .
C22 C21 C20 122.6(13) . .
C23 C22 C21 120.5(13) . .
C22 C23 C18 119.5(13) . .
N13 C25 N16 111.2(12) . .
N13 C25 C26 124.3(12) . .
N16 C25 C26 124.5(13) . .
C31 C26 C27 117.3(15) . .
C31 C26 C25 120.4(17) . .
C27 C26 C25 122.3(13) . .
C28 C27 C26 123.2(15) . .
C27 C28 C29 116.8(18) . .
C27 C28 C32 124.1(16) . .
C29 C28 C32 119.1(16) . .
C30 C29 C28 120.4(18) . .
C31 C30 C29 119.5(18) . .
C30 C31 C26 123(2) . .
N17 C33 N20 111.6(11) . .
N17 C33 C34 126.0(11) . .
N20 C33 C34 122.5(11) . .
C39 C34 C35 120.8(13) . .
C39 C34 C33 119.2(12) . .
C35 C34 C33 119.8(12) . .
C34 C35 C36 118.3(12) . .
C37 C36 C35 118.5(13) . .
C37 C36 C40 123.4(15) . .
C35 C36 C40 118.0(13) . .
C36 C37 C38 122.2(15) . .
C39 C38 C37 118.9(14) . .
C38 C39 C34 121.2(14) . .
N21 C41 N24 112.9(9) . .
N21 C41 C42 124.2(11) . .
N24 C41 C42 122.9(10) . .
C43 C42 C47 119.3(12) . .
C43 C42 C41 120.7(12) . .
C47 C42 C41 120.0(11) . .
C42 C43 C44 118.4(15) . .
C45 C44 C43 120.3(16) . .
C46 C45 C44 122.2(15) . .
C45 C46 C47 118.9(15) . .
C45 C46 C48 119.1(15) . .
C47 C46 C48 121.9(16) . .
C42 C47 C46 120.6(14) . .
N28 C49 N25 109.4(10) . .
N28 C49 C50 129.8(11) . .
N25 C49 C50 120.8(10) . .
C51 C50 C55 118.3(11) . .
C51 C50 C49 121.3(12) . .
C55 C50 C49 120.2(10) . .
C52 C51 C50 120.5(13) . .
C51 C52 C53 119.8(12) . .
C52 C53 C54 121.3(13) . .
C55 C54 C53 118.2(13) . .
C55 C54 C56 120.7(12) . .
C53 C54 C56 121.1(13) . .
C54 C55 C50 121.9(12) . .
N32 C57 N29 111.7(12) . .
N32 C57 C58 109.1(19) . .
N29 C57 C58 137.8(19) . .
C59 C58 C63 120.0 . .
C59 C58 C57 124.4(18) . .
C63 C58 C57 115.6(18) . .
C58 C59 C60 120.0 . .
C61 C60 C59 120.0 . .
C61 C60 C64 126.8(17) . .
C59 C60 C64 113.0(17) . .
C60 C61 C62 120.0 . .
C63 C62 C61 120.0 . .
C62 C63 C58 120.0 . .
C1 N1 N2 106.4(8) . .
C1 N1 Ag6 129.7(7) . 2_452
N2 N1 Ag6 123.6(6) . 2_452
N3 N2 N1 109.1(8) . .
N3 N2 Ag4 122.6(6) . 2_452
N1 N2 Ag4 119.3(6) . 2_452
N2 N3 N4 109.3(8) . .
N2 N3 Ag8 123.1(6) . .
N4 N3 Ag8 127.6(7) . .
C1 N4 N3 105.4(9) . .
C1 N4 Ag7 128.3(7) . .
N3 N4 Ag7 126.3(7) . .
C9 N5 N6 103.9(8) . .
C9 N5 Ag8 135.1(7) . 3_462
N6 N5 Ag8 120.9(7) . 3_462
N7 N6 N5 109.8(9) . .
N7 N6 Ag8 123.7(7) . .
N5 N6 Ag8 126.2(6) . .
N6 N7 N8 110.7(8) . .
N6 N7 Ag7 124.9(8) . .
N8 N7 Ag7 121.2(6) . .
C9 N8 N7 103.8(8) . .
C9 N8 Ag6 136.6(8) . .
N7 N8 Ag6 118.7(6) . .
C17 N9 N10 106.1(8) . .
C17 N9 Ag7 139.3(8) . .
N10 N9 Ag7 114.3(6) . .
N11 N10 N9 110.1(8) . .
N11 N10 Ag6 120.1(7) . .
N9 N10 Ag6 129.4(6) . .
N10 N11 N12 108.5(9) . .
N10 N11 Ag4 114.7(7) . .
N12 N11 Ag4 123.8(7) . .
N11 N12 C17 105.9(8) . .
N11 N12 Ag3 120.3(7) . .
C17 N12 Ag3 132.0(7) . .
C25 N13 N14 105.4(10) . .
C25 N13 Ag3 134.0(10) . .
N14 N13 Ag3 113.7(8) . .
N15 N14 N13 108.1(11) . .
N15 N14 Ag9 117.3(8) . 2_543
N13 N14 Ag9 133.1(8) . 2_543
N14 N15 N16 110.4(10) . .
N14 N15 Ag10 120.3(9) . .
N16 N15 Ag10 129.3(8) . .
N15 N16 C25 104.8(10) . .
N15 N16 Ag5B 125.5(8) . 3_563
C25 N16 Ag5B 126.9(10) . 3_563
N15 N16 Ag5A 105.5(7) . 3_563
C25 N16 Ag5A 146.1(9) . 3_563
Ag5B N16 Ag5A 35.7(2) 3_563 3_563
C33 N17 N18 104.4(9) . .
C33 N17 Ag5C 135.2(9) . 3_563
N18 N17 Ag5C 119.6(7) . 3_563
C33 N17 Ag5A 133.5(8) . 3_563
N18 N17 Ag5A 113.4(7) . 3_563
Ag5C N17 Ag5A 33.39(17) 3_563 3_563
N19 N18 N17 109.4(10) . .
N19 N18 Ag5B 122.0(8) . .
N17 N18 Ag5B 115.6(7) . .
N19 N18 Ag5A 122.8(8) . .
N17 N18 Ag5A 127.6(7) . .
Ag5B N18 Ag5A 38.2(2) . .
N18 N19 N20 110.2(9) . .
N18 N19 Ag2 129.1(8) . 3_563
N20 N19 Ag2 109.3(7) . 3_563
C33 N20 N19 104.4(9) . .
C33 N20 Ag1 134.5(8) . 4_565
N19 N20 Ag1 117.9(7) . 4_565
C41 N21 N22 105.6(10) . .
C41 N21 Ag2 127.0(8) . .
N22 N21 Ag2 127.3(8) . .
N23 N22 N21 109.0(9) . .
N23 N22 Ag5C 116.2(7) . 3_563
N21 N22 Ag5C 129.8(8) . 3_563
N23 N22 Ag5A 117.3(7) . 3_563
N21 N22 Ag5A 131.7(8) . 3_563
Ag5C N22 Ag5A 32.51(17) 3_563 3_563
N22 N23 N24 109.3(9) . .
N22 N23 Ag10 110.7(7) . .
N24 N23 Ag10 118.5(7) . .
C41 N24 N23 103.3(9) . .
C41 N24 Ag1 130.8(7) . .
N23 N24 Ag1 124.6(7) . .
C49 N25 N26 105.8(10) . .
C49 N25 Ag9 138.9(8) . .
N26 N25 Ag9 115.1(8) . .
N27 N26 N25 108.3(11) . .
N27 N26 Ag10 128.1(8) . 2_553
N25 N26 Ag10 117.3(8) . 2_553
N28 N27 N26 109.0(10) . .
N28 N27 Ag1 131.0(7) . 2_553
N26 N27 Ag1 118.6(9) . 2_553
N27 N28 C49 107.5(9) . .
N27 N28 Ag2 114.3(7) . .
C49 N28 Ag2 137.7(8) . .
N30 N29 C57 105.0(13) . .
N31 N30 N29 109.4(10) . .
N31 N30 Ag4 126.6(8) . .
N29 N30 Ag4 124.0(8) . .
N30 N31 N32 110.1(12) . .
N30 N31 Ag3 128.3(8) . .
N32 N31 Ag3 121.3(9) . .
C57 N32 N31 103.8(12) . .
C57 N32 Ag9 133.5(11) . 2_543
N31 N32 Ag9 118.4(11) . 2_543
Ag5A Ag5B N16 89.5(4) . 3_563
Ag5A Ag5B N18 76.7(3) . .
N16 Ag5B N18 161.7(4) 3_563 .
Ag5A Ag5B Ag5C 7.37(13) . .
N16 Ag5B Ag5C 96.1(3) 3_563 .
N18 Ag5B Ag5C 69.6(3) . .

loop_
_geom_bond_atom_site_label_1
_geom_bond_atom_site_label_2
_geom_bond_distance
_geom_bond_site_symmetry_2
P1 O2 1.512(8) .
P1 O4 1.524(7) .
P1 O1 1.523(7) .
P1 O3 1.529(7) .
W1 O36 1.676(8) .
W1 O20 1.888(7) .
W1 O18 1.910(8) .
W1 O21 1.921(8) .
W1 O29 1.924(8) .
W1 O1 2.454(7) .
W2 O9 1.690(8) .
W2 O11 1.892(7) .
W2 O24 1.907(8) .
W2 O25 1.908(7) .
W2 O32 1.918(8) .
W2 O3 2.428(7) .
W3 O38 1.708(7) .
W3 O28 1.898(7) .
W3 O19 1.903(7) .
W3 O14 1.902(7) .
W3 O10 1.925(7) .
W3 O2 2.469(7) .
W4 O7 1.691(8) .
W4 O33 1.892(7) .
W4 O29 1.901(8) .
W4 O35 1.924(8) .
W4 O22 1.923(7) .
W4 O1 2.431(7) .
W5 O40 1.693(8) .
W5 O15 1.900(7) .
W5 O13 1.901(7) .
W5 O20 1.916(7) .
W5 O26 1.923(7) .
W5 O4 2.449(7) .
W6 O34 1.678(8) .
W6 O13 1.905(8) .
W6 O31 1.909(8) .
W6 O11 1.913(7) .
W6 O17 1.918(7) .
W6 O4 2.432(7) .
W7 O6 1.678(8) .
W7 O18 1.898(8) .
W7 O15 1.907(7) .
W7 O16 1.915(7) .
W7 O24 1.937(8) .
W7 O3 2.439(7) .
W8 O8 1.680(8) .
W8 O35 1.875(7) .
W8 O30 1.877(7) .
W8 O19 1.916(7) .
W8 O12 1.935(7) .
W8 O2 2.431(7) .
W9 O5 1.691(7) .
W9 O32 1.872(7) .
W9 O31 1.892(8) .
W9 O12 1.907(7) .
W9 O14 1.922(8) .
W9 O2 2.440(7) .
W10 O39 1.678(7) .
W10 O16 1.902(7) .
W10 O33 1.906(7) .
W10 O25 1.913(7) .
W10 O30 1.924(7) .
W10 O3 2.445(7) .
W11 O37 1.682(7) .
W11 O17 1.896(8) .
W11 O28 1.903(7) .
W11 O27 1.900(7) .
W11 O26 1.918(7) .
W11 O4 2.434(6) .
W12 O23 1.688(8) .
W12 O10 1.888(8) .
W12 O27 1.905(7) .
W12 O22 1.905(7) .
W12 O21 1.914(8) .
W12 O1 2.437(7) .
Ag1 N24 2.201(10) .
Ag1 N20 2.256(9) 4_566
Ag1 N27 2.423(10) 2_543
Ag2 N21 2.192(11) .
Ag2 N28 2.215(9) .
Ag2 N19 2.598(10) 3_563
Ag3 N12 2.215(9) .
Ag3 N13 2.236(9) .
Ag3 N31 2.496(11) .
Ag4 N2 2.180(8) 2_442
Ag4 N30 2.191(9) .
Ag4 N11 2.271(9) .
Ag5A Ag5C 1.339(4) .
Ag5A Ag5B 1.460(4) .
Ag5A N18 2.300(11) .
Ag5A N17 2.381(9) 3_563
Ag5A N22 2.476(10) 3_563
Ag5A N16 2.505(10) 3_563
Ag5C N22 2.240(10) 3_563
Ag5C N17 2.266(10) 3_563
Ag5C Ag5B 2.774(5) .
Ag6 N8 2.242(8) .
Ag6 N1 2.270(9) 2_442
Ag6 N10 2.401(9) .
Ag7 N4 2.197(10) .
Ag7 N9 2.199(9) .
Ag7 N7 2.370(9) .
Ag8 N5 2.231(9) 3_462
Ag8 N3 2.296(8) .
Ag8 N6 2.346(10) .
Ag9 N25 2.222(10) .
Ag9 N32 2.242(14) 2_553
Ag9 N14 2.269(11) 2_553
Ag10 N15 2.186(10) .
Ag10 N26 2.214(11) 2_543
Ag10 N23 2.243(9) .
C1 N1 1.320(13) .
C1 N4 1.347(13) .
C1 C2 1.446(13) .
C2 C3 1.383(15) .
C2 C7 1.398(16) .
C3 C4 1.378(15) .
C4 C5 1.372(18) .
C4 C8 1.513(17) .
C5 C6 1.372(19) .
C6 C7 1.386(15) .
C9 N8 1.343(12) .
C9 N5 1.348(14) .
C9 C10 1.461(15) .
C10 C11 1.383(15) .
C10 C15 1.395(14) .
C11 C12 1.419(17) .
C12 C13 1.336(18) .
C13 C14 1.380(19) .
C14 C15 1.401(17) .
C14 C16 1.519(16) .
C17 N9 1.337(12) .
C17 N12 1.361(14) .
C17 C18 1.472(15) .
C18 C23 1.385(15) .
C18 C19 1.397(16) .
C19 C20 1.409(17) .
C20 C21 1.388(19) .
C20 C24 1.50(2) .
C21 C22 1.37(2) .
C22 C23 1.359(18) .
C25 N13 1.295(17) .
C25 N16 1.346(14) .
C25 C26 1.46(2) .
C26 C31 1.331(19) .
C26 C27 1.44(2) .
C27 C28 1.34(2) .
C28 C29 1.40(2) .
C28 C32 1.50(3) .
C29 C30 1.41(3) .
C30 C31 1.35(3) .
C33 N17 1.330(15) .
C33 N20 1.339(14) .
C33 C34 1.484(17) .
C34 C39 1.377(17) .
C34 C35 1.404(16) .
C35 C36 1.402(19) .
C36 C37 1.38(2) .
C36 C40 1.544(17) .
C37 C38 1.39(2) .
C38 C39 1.35(2) .
C41 N21 1.304(14) .
C41 N24 1.325(14) .
C41 C42 1.477(14) .
C42 C43 1.375(18) .
C42 C47 1.369(17) .
C43 C44 1.401(19) .
C44 C45 1.35(2) .
C45 C46 1.31(2) .
C46 C47 1.406(17) .
C46 C48 1.51(2) .
C49 N28 1.324(13) .
C49 N25 1.333(15) .
C49 C50 1.465(16) .
C50 C51 1.364(15) .
C50 C55 1.403(17) .
C51 C52 1.356(18) .
C52 C53 1.38(2) .
C53 C54 1.360(17) .
C54 C55 1.353(17) .
C54 C56 1.47(2) .
C57 N32 1.31(2) .
C57 N29 1.31(2) .
C57 C58 1.523(18) .
C58 C59 1.3900 .
C58 C63 1.3900 .
C59 C60 1.3900 .
C60 C61 1.3900 .
C60 C64 1.631(16) .
C61 C62 1.3900 .
C62 C63 1.3900 .
N1 N2 1.350(11) .
N1 Ag6 2.270(9) 2_452
N2 N3 1.294(12) .
N2 Ag4 2.180(8) 2_452
N3 N4 1.351(12) .
N5 N6 1.357(12) .
N5 Ag8 2.231(9) 3_462
N6 N7 1.289(11) .
N7 N8 1.352(13) .
N9 N10 1.350(13) .
N10 N11 1.308(12) .
N11 N12 1.357(12) .
N13 N14 1.334(14) .
N14 N15 1.313(13) .
N14 Ag9 2.269(11) 2_543
N15 N16 1.288(15) .
N16 Ag5B 2.048(12) 3_563
N16 Ag5A 2.505(10) 3_563
N17 N18 1.374(14) .
N17 Ag5C 2.266(10) 3_563
N17 Ag5A 2.381(9) 3_563
N18 N19 1.283(12) .
N18 Ag5B 2.143(11) .
N19 N20 1.358(13) .
N19 Ag2 2.598(10) 3_563
N20 Ag1 2.256(9) 4_565
N21 N22 1.338(12) .
N22 N23 1.303(13) .
N22 Ag5C 2.240(10) 3_563
N22 Ag5A 2.476(10) 3_563
N23 N24 1.369(11) .
N25 N26 1.352(14) .
N26 N27 1.316(14) .
N26 Ag10 2.214(11) 2_553
N27 N28 1.313(14) .
N27 Ag1 2.423(10) 2_553
N29 N30 1.318(14) .
N30 N31 1.271(13) .
N31 N32 1.334(15) .
N32 Ag9 2.242(14) 2_543
Ag5B N16 2.048(12) 3_563
